data_7058157
loop_
_publ_author_name
'Chen, Jing-Lin'
'Zeng, Xue-Hua'
'Ganesan, Paramaguru'
'He, Li-Hua'
'Liao, Jin-Sheng'
'Liu, Sui-Jun'
'Wen, He-Rui'
'Zhao, Feng'
'Chi, Yun'

_publ_section_title
;
 Heterobimetallic copper(i) complexes bearing both
 1,1&#x2032;-bis(diphenylphosphino)ferrocene and functionalized
 3-(2&#x2032;-pyridyl)-1,2,4-triazole
;
_journal_issue 10
_journal_name_full 'New Journal of Chemistry'
_journal_page_first 4261
_journal_paper_doi 10.1039/C8NJ05924A
_journal_volume 43
_journal_year 2019
_chemical_formula_moiety 'C43 H34 Cu F3 Fe N4 P2'
_chemical_formula_sum 'C43 H34 Cu F3 Fe N4 P2'
_chemical_formula_weight 845.07
_space_group_crystal_system triclinic
_space_group_IT_number 2
_space_group_name_Hall '-P 1'
_space_group_name_H-M_alt 'P -1'
_symmetry_space_group_name_Hall '-P 1'
_symmetry_space_group_name_H-M 'P -1'
_atom_sites_solution_hydrogens mixed
_atom_sites_solution_primary direct
_audit_creation_date 2019-01-15
_audit_creation_method
;
Olex2 1.2
(compiled 2018.05.29 svn.r3508 for OlexSys, GUI svn.r5506)
;
_audit_update_record
;
2019-01-26 deposited with the CCDC.
2019-02-07 downloaded from the CCDC.
;
_cell_angle_alpha 63.638(3)
_cell_angle_beta 67.654(3)
_cell_angle_gamma 87.745(4)
_cell_formula_units_Z 2
_cell_length_a 11.6340(18)
_cell_length_b 14.542(2)
_cell_length_c 15.262(2)
_cell_measurement_reflns_used 9798
_cell_measurement_temperature 293(2)
_cell_measurement_theta_max 27.608
_cell_measurement_theta_min 3.166
_cell_volume 2113.5(5)
_computing_cell_refinement 'SAINT v8.34A (Bruker, 2013)'
_computing_data_reduction 'SAINT v8.34A (Bruker, 2013)'
_computing_molecular_graphics 'Olex2 (Dolomanov et al., 2009)'
_computing_publication_material 'Olex2 (Dolomanov et al., 2009)'
_computing_structure_refinement 'XL (Sheldrick, 2008)'
_computing_structure_solution 'ShelXS-1997 (Sheldrick, 2008)'
_diffrn_ambient_temperature 293(2)
_diffrn_measured_fraction_theta_full 0.997
_diffrn_measured_fraction_theta_max 0.990
_diffrn_measurement_device_type 'D8 QUEST'
_diffrn_measurement_method 'phi and omega scans'
_diffrn_radiation_monochromator graphite
_diffrn_radiation_type MoK\a
_diffrn_radiation_wavelength 0.71073
_diffrn_reflns_av_R_equivalents 0.0325
_diffrn_reflns_av_unetI/netI 0.0331
_diffrn_reflns_Laue_measured_fraction_full 0.997
_diffrn_reflns_Laue_measured_fraction_max 0.990
_diffrn_reflns_limit_h_max 15
_diffrn_reflns_limit_h_min -15
_diffrn_reflns_limit_k_max 18
_diffrn_reflns_limit_k_min -18
_diffrn_reflns_limit_l_max 19
_diffrn_reflns_limit_l_min -19
_diffrn_reflns_number 35824
_diffrn_reflns_point_group_measured_fraction_full 0.997
_diffrn_reflns_point_group_measured_fraction_max 0.990
_diffrn_reflns_theta_full 25.242
_diffrn_reflns_theta_max 27.665
_diffrn_reflns_theta_min 2.832
_exptl_absorpt_coefficient_mu 0.969
_exptl_absorpt_correction_T_max 0.830
_exptl_absorpt_correction_T_min 0.801
_exptl_absorpt_correction_type multi-scan
_exptl_absorpt_process_details SADABS
_exptl_crystal_colour brown
_exptl_crystal_density_diffrn 1.328
_exptl_crystal_description block
_exptl_crystal_F_000 864
_exptl_crystal_size_max 0.24
_exptl_crystal_size_mid 0.22
_exptl_crystal_size_min 0.2
_refine_diff_density_max 0.550
_refine_diff_density_min -0.450
_refine_diff_density_rms 0.080
_refine_ls_extinction_method none
_refine_ls_goodness_of_fit_ref 1.056
_refine_ls_hydrogen_treatment mixed
_refine_ls_matrix_type full
_refine_ls_number_parameters 591
_refine_ls_number_reflns 9766
_refine_ls_number_restraints 16
_refine_ls_restrained_S_all 1.063
_refine_ls_R_factor_all 0.0778
_refine_ls_R_factor_gt 0.0531
_refine_ls_shift/su_max 0.001
_refine_ls_shift/su_mean 0.000
_refine_ls_structure_factor_coef Fsqd
_refine_ls_weighting_details 'w=1/[\s^2^(Fo^2^)+(0.0592P)^2^+3.0793P] where P=(Fo^2^+2Fc^2^)/3'
_refine_ls_weighting_scheme calc
_refine_ls_wR_factor_gt 0.1283
_refine_ls_wR_factor_ref 0.1469
_reflns_Friedel_coverage 0.000
_reflns_number_gt 7255
_reflns_number_total 9766
_reflns_threshold_expression 'I > 2\s(I)'
_cod_data_source_file c8nj05924a2.cif
_cod_data_source_block 6
_cod_depositor_comments 'Adding full bibliography for 7058154--7058160.cif.'
_cod_database_code 7058157
_shelx_shelxl_version_number 2014/7
_shelx_space_group_comment
;
The symmetry employed for this shelxl refinement is uniquely defined
by the following loop, which should always be used as a source of
symmetry information in preference to the above space-group names.
They are only intended as comments.
;
_shelx_estimated_absorpt_t_max 0.830
_shelx_estimated_absorpt_t_min 0.801
_olex2_refinement_description
;
1. Fixed Uiso
 At 1.2 times of:
  All C(H) groups
 At 1.5 times of:
  All C(H,H,H) groups
2. Restrained distances
 C9B-C8 \\sim C9A-C8
 with sigma of 0.02
 F3-C9B \\sim F0AA-C9A
 with sigma of 0.02
 F3-C9B \\sim F1A-C9B \\sim F1B-C9A \\sim F2A-C9B \\sim F2B-C9A \\sim F0AA-C9A
 with sigma of 0.02
3. Uiso/Uaniso restraints and constraints
Uiso(C9B) = Uiso(C9A)
Uanis(F1A) = Uanis(F2B)
Uanis(F1B) = Uanis(F2A)
4. Others
 Fixed Sof: C9B(0.5) F1B(0.5) F2B(0.5) F3(0.5) F0AA(0.5) C9A(0.5) F2A(0.5)
 F1A(0.5)
 Fixed Uiso: H20(0.089) H33(0.08) H32(0.101) H29(0.094) H2(0.084) H21(0.075)
 H27(0.076) H26(0.099) H30(0.133) H12(0.077) H1(0.07) H42(0.069) H25(0.091)
 H43(0.056) H40(0.057) H31(0.114) H15(0.059) H37(0.065) H35(0.056) H41(0.068)
 H13(0.085) H17(0.059) H5(0.068) H11(0.059) H23(0.058) H38(0.051) H24(0.074)
 H19(0.079) H36(0.063) H18(0.072)
5.a Aromatic/amide H refined with riding coordinates:
 C14(H14)
5.b Idealised Me refined as rotating group:
 C4(H4A,H4B,H4C)
;
_olex2_submission_special_instructions 'No special instructions were received'

loop_
_space_group_symop_operation_xyz
'x, y, z'
'-x, -y, -z'

loop_
_atom_site_label
_atom_site_type_symbol
_atom_site_fract_x
_atom_site_fract_y
_atom_site_fract_z
_atom_site_U_iso_or_equiv
_atom_site_adp_type
_atom_site_occupancy
_atom_site_site_symmetry_order
_atom_site_calc_flag
_atom_site_refinement_flags_posn
_atom_site_refinement_flags_occupancy
_atom_site_disorder_assembly
_atom_site_disorder_group
Cu1 Cu 0.30160(4) 0.63531(3) 0.23831(3) 0.03969(12) Uani 1 1 d . . . .
Fe1 Fe 0.58567(4) 0.77209(4) -0.05968(3) 0.03821(13) Uani 1 1 d . . . .
P2 P 0.27517(7) 0.75305(6) 0.09618(6) 0.03466(18) Uani 1 1 d . . . .
P1 P 0.50805(8) 0.62583(6) 0.20388(6) 0.03664(18) Uani 1 1 d . . . .
N1 N 0.2157(3) 0.6242(2) 0.3926(2) 0.0456(7) Uani 1 1 d . . . .
N2 N 0.2170(3) 0.4851(2) 0.3230(2) 0.0436(6) Uani 1 1 d . . . .
N3 N 0.2130(3) 0.4007(2) 0.3081(2) 0.0580(8) Uani 1 1 d . . . .
N4 N 0.1325(3) 0.3488(3) 0.4864(2) 0.0613(9) Uani 1 1 d . . . .
C8 C 0.1614(5) 0.3232(3) 0.4073(3) 0.0697(12) Uani 1 1 d D . . .
C20 C 0.0776(5) 0.7148(4) -0.0617(4) 0.0752(14) Uani 1 1 d . . . .
H20 H 0.040(5) 0.750(4) -0.102(4) 0.089 Uiso 1 1 d . . . .
C33 C 0.4900(5) 0.4626(4) 0.3949(3) 0.0665(11) Uani 1 1 d . . . .
H33 H 0.451(4) 0.516(4) 0.421(4) 0.080 Uiso 1 1 d . . . .
C32 C 0.4976(6) 0.3630(4) 0.4618(4) 0.0836(16) Uani 1 1 d . . . .
H32 H 0.465(5) 0.339(4) 0.536(5) 0.101 Uiso 1 1 d . . . .
C14 C 0.1311(4) 1.0261(3) 0.0432(4) 0.0629(11) Uani 1 1 d . . . .
H14 H 0.1405 1.0905 -0.0143 0.076 Uiso 1 1 calc R . . .
C29 C 0.5829(6) 0.4292(4) 0.2468(4) 0.0800(15) Uani 1 1 d . . . .
H29 H 0.612(5) 0.454(4) 0.178(4) 0.094 Uiso 1 1 d . . . .
C2 C 0.1715(5) 0.6707(5) 0.5319(4) 0.0715(13) Uani 1 1 d . . . .
H2 H 0.179(5) 0.714(4) 0.550(4) 0.084 Uiso 1 1 d . . . .
C21 C 0.1264(4) 0.7563(3) -0.0150(4) 0.0632(11) Uani 1 1 d . . . .
H21 H 0.116(4) 0.823(4) -0.022(4) 0.075 Uiso 1 1 d . . . .
C27 C 0.7065(4) 0.6933(3) 0.2364(4) 0.0626(11) Uani 1 1 d . . . .
H27 H 0.749(4) 0.638(4) 0.223(4) 0.076 Uiso 1 1 d . . . .
C26 C 0.7654(5) 0.7590(4) 0.2552(5) 0.0822(16) Uani 1 1 d . . . .
H26 H 0.831(5) 0.747(4) 0.262(5) 0.099 Uiso 1 1 d . . . .
C30 C 0.5888(8) 0.3297(5) 0.3151(6) 0.112(2) Uani 1 1 d . . . .
H30 H 0.628(7) 0.291(6) 0.291(6) 0.133 Uiso 1 1 d . . . .
C12 C 0.0327(4) 0.9102(4) 0.2282(4) 0.0647(11) Uani 1 1 d . . . .
H12 H -0.023(5) 0.890(4) 0.293(4) 0.077 Uiso 1 1 d . . . .
C3 C 0.1224(4) 0.5693(4) 0.6107(3) 0.0652(11) Uani 1 1 d . . . .
C1 C 0.2157(4) 0.6951(4) 0.4257(3) 0.0581(10) Uani 1 1 d . . . .
H1 H 0.247(4) 0.764(4) 0.368(4) 0.070 Uiso 1 1 d . . . .
C4 C 0.0737(6) 0.5428(5) 0.7271(4) 0.0942(18) Uani 1 1 d . . . .
H4A H 0.1383 0.5665 0.7403 0.141 Uiso 1 1 calc GR . . .
H4B H 0.0500 0.4689 0.7703 0.141 Uiso 1 1 calc GR . . .
H4C H 0.0017 0.5762 0.7448 0.141 Uiso 1 1 calc GR . . .
C42 C 0.6536(4) 0.6545(3) -0.0942(3) 0.0578(10) Uani 1 1 d . . . .
H42 H 0.645(4) 0.643(3) -0.148(4) 0.069 Uiso 1 1 d . . . .
C25 C 0.7122(5) 0.8427(4) 0.2629(4) 0.0759(14) Uani 1 1 d . . . .
H25 H 0.754(5) 0.885(4) 0.275(4) 0.091 Uiso 1 1 d . . . .
C43 C 0.5599(4) 0.6136(3) 0.0115(3) 0.0464(8) Uani 1 1 d . . . .
H43 H 0.480(4) 0.564(3) 0.039(3) 0.056 Uiso 1 1 d . . . .
C40 C 0.7214(3) 0.7149(3) -0.0045(3) 0.0480(8) Uani 1 1 d . . . .
H40 H 0.768(4) 0.749(3) 0.016(3) 0.057 Uiso 1 1 d . . . .
C31 C 0.5466(7) 0.2974(4) 0.4215(5) 0.096(2) Uani 1 1 d . . . .
H31 H 0.552(6) 0.241(5) 0.463(5) 0.114 Uiso 1 1 d . . . .
C15 C 0.2025(4) 0.9523(3) 0.0270(3) 0.0494(8) Uani 1 1 d . . . .
H15 H 0.265(4) 0.966(3) -0.043(3) 0.059 Uiso 1 1 d . . . .
C37 C 0.6121(4) 0.9313(3) -0.1286(3) 0.0536(9) Uani 1 1 d . . . .
H37 H 0.686(4) 0.973(3) -0.153(3) 0.065 Uiso 1 1 d . . . .
C35 C 0.4594(4) 0.8336(3) -0.1252(3) 0.0467(8) Uani 1 1 d . . . .
H35 H 0.417(4) 0.797(3) -0.142(3) 0.056 Uiso 1 1 d . . . .
C41 C 0.7513(4) 0.7162(3) -0.1036(3) 0.0579(10) Uani 1 1 d . . . .
H41 H 0.822(4) 0.749(3) -0.160(4) 0.068 Uiso 1 1 d . . . .
C13 C 0.0471(5) 1.0043(4) 0.1435(4) 0.0708(13) Uani 1 1 d . . . .
H13 H 0.006(5) 1.050(4) 0.156(4) 0.085 Uiso 1 1 d . . . .
C17 C 0.2134(4) 0.6020(3) 0.0514(3) 0.0491(8) Uani 1 1 d . . . .
H17 H 0.259(4) 0.563(3) 0.092(3) 0.059 Uiso 1 1 d . . . .
C5 C 0.1199(4) 0.4977(4) 0.5767(3) 0.0564(10) Uani 1 1 d . . . .
H5 H 0.081(4) 0.435(4) 0.622(4) 0.068 Uiso 1 1 d . . . .
C11 C 0.1015(3) 0.8351(3) 0.2130(3) 0.0491(8) Uani 1 1 d . . . .
H11 H 0.094(4) 0.770(3) 0.269(3) 0.059 Uiso 1 1 d . . . .
C7 C 0.1691(3) 0.4515(3) 0.4283(3) 0.0443(7) Uani 1 1 d . . . .
C23 C 0.5415(4) 0.7954(3) 0.2341(3) 0.0478(8) Uani 1 1 d . . . .
H23 H 0.466(4) 0.810(3) 0.230(3) 0.058 Uiso 1 1 d . . . .
C38 C 0.5142(3) 0.8874(3) -0.0247(3) 0.0422(7) Uani 1 1 d . . . .
H38 H 0.515(4) 0.896(3) 0.027(3) 0.051 Uiso 1 1 d . . . .
C24 C 0.6018(5) 0.8608(3) 0.2525(4) 0.0622(11) Uani 1 1 d . . . .
H24 H 0.566(5) 0.909(4) 0.256(4) 0.074 Uiso 1 1 d . . . .
C19 C 0.1000(5) 0.6190(4) -0.0546(4) 0.0658(11) Uani 1 1 d . . . .
H19 H 0.069(4) 0.593(4) -0.092(4) 0.079 Uiso 1 1 d . . . .
C34 C 0.4184(3) 0.8264(2) -0.0213(2) 0.0366(6) Uani 1 1 d . . . .
C28 C 0.5333(3) 0.4969(3) 0.2858(3) 0.0440(7) Uani 1 1 d . . . .
C6 C 0.1660(3) 0.5258(3) 0.4686(3) 0.0439(8) Uani 1 1 d . . . .
C16 C 0.1965(3) 0.7009(3) 0.0407(3) 0.0401(7) Uani 1 1 d . . . .
C22 C 0.5934(3) 0.7107(3) 0.2257(3) 0.0413(7) Uani 1 1 d . . . .
C10 C 0.1873(3) 0.8554(2) 0.1116(3) 0.0378(7) Uani 1 1 d . . . .
C36 C 0.5768(4) 0.8969(3) -0.1905(3) 0.0536(10) Uani 1 1 d . . . .
H36 H 0.627(4) 0.909(3) -0.249(4) 0.063 Uiso 1 1 d . . . .
C39 C 0.6028(3) 0.6510(2) 0.0693(2) 0.0345(6) Uani 1 1 d . . . .
C18 C 0.1660(4) 0.5619(3) 0.0032(4) 0.0593(10) Uani 1 1 d . . . .
H18 H 0.182(4) 0.497(4) 0.010(4) 0.072 Uiso 1 1 d . . . .
C9B C 0.1255(9) 0.2172(7) 0.4170(7) 0.0730(19) Uiso 0.5 1 d D P A 1
F1B F 0.0478(13) 0.1576(9) 0.4907(12) 0.159(5) Uani 0.5 1 d D P A 2
F2B F 0.1916(19) 0.1897(7) 0.3568(6) 0.167(6) Uani 0.5 1 d D P A 2
F3 F 0.0630(11) 0.2122(6) 0.3640(7) 0.125(3) Uani 0.5 1 d D P A 1
F0AA F 0.2051(13) 0.1533(6) 0.5042(10) 0.156(4) Uani 0.5 1 d D P A 2
C9A C 0.1661(10) 0.2125(7) 0.4350(7) 0.0730(19) Uiso 0.5 1 d D P A 2
F2A F 0.2410(11) 0.1856(9) 0.3868(14) 0.159(5) Uani 0.5 1 d D P A 1
F1A F 0.0467(18) 0.1585(8) 0.5183(6) 0.167(6) Uani 0.5 1 d D P A 1

loop_
_atom_site_aniso_label
_atom_site_aniso_U_11
_atom_site_aniso_U_22
_atom_site_aniso_U_33
_atom_site_aniso_U_23
_atom_site_aniso_U_13
_atom_site_aniso_U_12
Cu1 0.0393(2) 0.0450(2) 0.0302(2) -0.01511(17) -0.01262(16) 0.00717(16)
Fe1 0.0387(2) 0.0413(3) 0.0296(2) -0.01533(19) -0.01038(19) 0.00782(19)
P2 0.0347(4) 0.0358(4) 0.0335(4) -0.0148(3) -0.0154(3) 0.0062(3)
P1 0.0370(4) 0.0415(4) 0.0315(4) -0.0161(3) -0.0154(3) 0.0093(3)
N1 0.0417(15) 0.0593(18) 0.0356(14) -0.0257(13) -0.0113(12) 0.0091(13)
N2 0.0456(15) 0.0460(15) 0.0310(13) -0.0159(12) -0.0096(12) 0.0037(12)
N3 0.074(2) 0.0460(17) 0.0404(16) -0.0200(14) -0.0093(15) 0.0054(15)
N4 0.074(2) 0.0531(19) 0.0364(16) -0.0148(14) -0.0091(15) 0.0120(16)
C8 0.090(3) 0.046(2) 0.045(2) -0.0158(18) -0.006(2) 0.006(2)
C20 0.090(3) 0.068(3) 0.101(4) -0.037(3) -0.075(3) 0.020(2)
C33 0.086(3) 0.062(3) 0.048(2) -0.021(2) -0.032(2) 0.021(2)
C32 0.116(4) 0.064(3) 0.050(3) -0.007(2) -0.038(3) 0.015(3)
C14 0.073(3) 0.043(2) 0.075(3) -0.0250(19) -0.035(2) 0.0172(19)
C29 0.121(4) 0.057(3) 0.058(3) -0.025(2) -0.037(3) 0.036(3)
C2 0.069(3) 0.102(4) 0.067(3) -0.062(3) -0.022(2) 0.012(3)
C21 0.074(3) 0.052(2) 0.088(3) -0.034(2) -0.055(3) 0.018(2)
C27 0.058(2) 0.056(2) 0.087(3) -0.033(2) -0.043(2) 0.0144(19)
C26 0.076(3) 0.076(3) 0.114(4) -0.037(3) -0.065(3) 0.010(3)
C30 0.177(7) 0.061(3) 0.095(4) -0.033(3) -0.060(5) 0.056(4)
C12 0.055(2) 0.088(3) 0.061(3) -0.046(3) -0.020(2) 0.024(2)
C3 0.055(2) 0.104(4) 0.044(2) -0.041(2) -0.0187(19) 0.010(2)
C1 0.055(2) 0.069(3) 0.052(2) -0.035(2) -0.0145(19) 0.0071(19)
C4 0.101(4) 0.141(5) 0.050(3) -0.056(3) -0.025(3) 0.009(4)
C42 0.071(3) 0.062(2) 0.045(2) -0.0321(19) -0.0203(19) 0.027(2)
C25 0.092(4) 0.064(3) 0.083(3) -0.032(3) -0.047(3) -0.003(3)
C43 0.061(2) 0.0418(18) 0.0399(18) -0.0212(15) -0.0219(17) 0.0133(16)
C40 0.0370(17) 0.057(2) 0.0447(19) -0.0216(16) -0.0151(15) 0.0150(15)
C31 0.135(5) 0.049(3) 0.084(4) -0.006(3) -0.055(4) 0.025(3)
C15 0.054(2) 0.0416(18) 0.048(2) -0.0198(16) -0.0174(17) 0.0079(15)
C37 0.050(2) 0.0379(18) 0.051(2) -0.0085(16) -0.0126(17) 0.0008(15)
C35 0.053(2) 0.055(2) 0.0366(17) -0.0200(16) -0.0233(16) 0.0096(16)
C41 0.046(2) 0.063(2) 0.0406(19) -0.0179(18) -0.0030(16) 0.0204(18)
C13 0.068(3) 0.072(3) 0.093(4) -0.055(3) -0.036(3) 0.036(2)
C17 0.048(2) 0.050(2) 0.056(2) -0.0259(17) -0.0254(17) 0.0091(16)
C5 0.050(2) 0.078(3) 0.0343(18) -0.0227(18) -0.0147(16) 0.0069(19)
C11 0.0432(19) 0.055(2) 0.0461(19) -0.0226(17) -0.0166(16) 0.0106(16)
C7 0.0426(18) 0.0487(19) 0.0349(16) -0.0154(14) -0.0140(14) 0.0079(14)
C23 0.055(2) 0.0465(19) 0.0410(18) -0.0195(15) -0.0206(17) 0.0118(16)
C38 0.0438(18) 0.0373(17) 0.0447(18) -0.0180(14) -0.0183(15) 0.0074(13)
C24 0.082(3) 0.047(2) 0.057(2) -0.0251(19) -0.025(2) 0.007(2)
C19 0.077(3) 0.068(3) 0.067(3) -0.035(2) -0.039(2) -0.002(2)
C34 0.0381(16) 0.0380(16) 0.0328(15) -0.0148(13) -0.0158(13) 0.0101(13)
C28 0.0418(18) 0.0447(18) 0.0417(17) -0.0158(15) -0.0186(15) 0.0075(14)
C6 0.0365(17) 0.059(2) 0.0346(16) -0.0212(15) -0.0142(14) 0.0117(15)
C16 0.0384(16) 0.0422(17) 0.0439(17) -0.0203(14) -0.0203(14) 0.0044(13)
C22 0.0444(18) 0.0449(18) 0.0368(16) -0.0181(14) -0.0197(14) 0.0058(14)
C10 0.0359(16) 0.0405(16) 0.0410(17) -0.0208(14) -0.0172(13) 0.0072(13)
C36 0.053(2) 0.052(2) 0.0267(16) -0.0038(15) -0.0061(15) 0.0141(17)
C39 0.0300(14) 0.0337(15) 0.0324(15) -0.0140(12) -0.0074(12) 0.0103(11)
C18 0.061(2) 0.057(2) 0.071(3) -0.039(2) -0.026(2) 0.0058(19)
F1B 0.184(8) 0.104(6) 0.214(13) -0.114(8) -0.060(8) 0.043(5)
F2B 0.315(14) 0.064(4) 0.040(2) -0.023(2) 0.015(4) -0.061(6)
F3 0.170(8) 0.084(5) 0.108(6) -0.063(5) -0.019(6) -0.029(5)
F0AA 0.232(12) 0.081(5) 0.148(8) -0.041(5) -0.091(8) 0.083(7)
F2A 0.184(8) 0.104(6) 0.214(13) -0.114(8) -0.060(8) 0.043(5)
F1A 0.315(14) 0.064(4) 0.040(2) -0.023(2) 0.015(4) -0.061(6)

loop_
_atom_type_symbol
_atom_type_description
_atom_type_scat_dispersion_real
_atom_type_scat_dispersion_imag
_atom_type_scat_source
C C 0.0033 0.0016 'International Tables Vol C Tables 4.2.6.8 and 6.1.1.4'
H H 0.0000 0.0000 'International Tables Vol C Tables 4.2.6.8 and 6.1.1.4'
Cu Cu 0.3201 1.2651 'International Tables Vol C Tables 4.2.6.8 and 6.1.1.4'
F F 0.0171 0.0103 'International Tables Vol C Tables 4.2.6.8 and 6.1.1.4'
Fe Fe 0.3463 0.8444 'International Tables Vol C Tables 4.2.6.8 and 6.1.1.4'
N N 0.0061 0.0033 'International Tables Vol C Tables 4.2.6.8 and 6.1.1.4'
P P 0.1023 0.0942 'International Tables Vol C Tables 4.2.6.8 and 6.1.1.4'

loop_
_geom_angle_atom_site_label_1
_geom_angle_atom_site_label_2
_geom_angle_atom_site_label_3
_geom_angle
P2 Cu1 Fe1 57.21(2)
P2 Cu1 P1 111.72(3)
P1 Cu1 Fe1 55.59(2)
N1 Cu1 Fe1 148.56(8)
N1 Cu1 P2 124.53(9)
N1 Cu1 P1 106.78(8)
N2 Cu1 Fe1 126.90(8)
N2 Cu1 P2 124.39(9)
N2 Cu1 P1 104.33(9)
N2 Cu1 N1 80.25(11)
C42 Fe1 Cu1 106.74(12)
C42 Fe1 C37 140.20(17)
C42 Fe1 C36 111.73(16)
C43 Fe1 Cu1 66.30(10)
C43 Fe1 C42 40.53(15)
C43 Fe1 C40 68.66(16)
C43 Fe1 C37 178.78(16)
C43 Fe1 C35 112.88(16)
C43 Fe1 C41 67.99(17)
C43 Fe1 C34 111.39(14)
C43 Fe1 C36 140.44(16)
C43 Fe1 C39 41.50(13)
C40 Fe1 Cu1 93.46(10)
C40 Fe1 C42 67.75(17)
C40 Fe1 C37 110.52(17)
C40 Fe1 C41 40.22(16)
C40 Fe1 C36 136.67(16)
C40 Fe1 C39 40.69(13)
C37 Fe1 Cu1 113.02(11)
C37 Fe1 C36 40.76(17)
C35 Fe1 Cu1 90.47(10)
C35 Fe1 C42 110.85(17)
C35 Fe1 C40 176.06(14)
C35 Fe1 C37 68.00(16)
C35 Fe1 C41 136.44(16)
C35 Fe1 C36 39.92(15)
C35 Fe1 C39 142.77(14)
C41 Fe1 Cu1 124.40(11)
C41 Fe1 C42 39.93(18)
C41 Fe1 C37 112.02(17)
C41 Fe1 C36 110.18(15)
C41 Fe1 C39 68.21(14)
C38 Fe1 Cu1 72.49(10)
C38 Fe1 C42 178.68(17)
C38 Fe1 C43 138.76(14)
C38 Fe1 C40 113.27(15)
C38 Fe1 C37 40.54(15)
C38 Fe1 C35 68.19(15)
C38 Fe1 C41 141.38(17)
C38 Fe1 C34 40.87(13)
C38 Fe1 C36 68.19(15)
C38 Fe1 C39 111.52(13)
C34 Fe1 Cu1 56.87(8)
C34 Fe1 C42 137.82(17)
C34 Fe1 C40 142.53(14)
C34 Fe1 C37 68.67(14)
C34 Fe1 C35 40.87(13)
C34 Fe1 C41 177.08(16)
C34 Fe1 C36 68.35(14)
C34 Fe1 C39 113.37(12)
C36 Fe1 Cu1 125.14(11)
C39 Fe1 Cu1 56.73(8)
C39 Fe1 C42 68.63(14)
C39 Fe1 C37 137.30(15)
C39 Fe1 C36 177.23(15)
C34 P2 Cu1 115.74(10)
C34 P2 C16 100.68(15)
C34 P2 C10 102.42(14)
C16 P2 Cu1 114.95(11)
C10 P2 Cu1 116.88(11)
C10 P2 C16 104.03(15)
C28 P1 Cu1 112.38(11)
C28 P1 C22 102.99(16)
C22 P1 Cu1 118.09(11)
C39 P1 Cu1 113.92(10)
C39 P1 C28 104.18(15)
C39 P1 C22 103.75(15)
C1 N1 Cu1 130.6(3)
C1 N1 C6 116.9(3)
C6 N1 Cu1 112.1(2)
N3 N2 Cu1 139.0(2)
C7 N2 Cu1 112.8(2)
C7 N2 N3 106.8(3)
C8 N3 N2 103.3(3)
C7 N4 C8 99.4(3)
N3 C8 N4 116.5(4)
N3 C8 C7 76.2(3)
N3 C8 C9B 115.5(5)
N3 C8 C9A 124.0(5)
N4 C8 C7 40.2(2)
N4 C8 C9B 127.4(5)
N4 C8 C9A 117.3(5)
C9B C8 C7 165.7(5)
C9A C8 C7 154.7(5)
C21 C20 H20 121(4)
C19 C20 H20 118(4)
C19 C20 C21 120.3(4)
C32 C33 H33 124(3)
C32 C33 C28 120.5(5)
C28 C33 H33 116(3)
C33 C32 H32 120(4)
C31 C32 C33 120.1(5)
C31 C32 H32 120(3)
C15 C14 H14 120.1
C13 C14 H14 120.1
C13 C14 C15 119.9(4)
C30 C29 H29 124(4)
C28 C29 H29 116(4)
C28 C29 C30 120.2(5)
C3 C2 H2 118(4)
C1 C2 H2 121(4)
C1 C2 C3 120.5(4)
C20 C21 H21 122(3)
C16 C21 C20 120.3(4)
C16 C21 H21 117(3)
C26 C27 H27 120(3)
C26 C27 C22 120.5(4)
C22 C27 H27 120(3)
C27 C26 H26 119(4)
C25 C26 C27 120.0(5)
C25 C26 H26 121(4)
C29 C30 H30 120(5)
C31 C30 C29 120.7(6)
C31 C30 H30 118(5)
C13 C12 H12 125(3)
C13 C12 C11 120.3(4)
C11 C12 H12 114(3)
C2 C3 C4 120.4(5)
C5 C3 C2 116.4(4)
C5 C3 C4 123.2(5)
N1 C1 C2 122.9(4)
N1 C1 H1 113(3)
C2 C1 H1 124(3)
C3 C4 H4A 109.5
C3 C4 H4B 109.5
C3 C4 H4C 109.5
H4A C4 H4B 109.5
H4A C4 H4C 109.5
H4B C4 H4C 109.5
Fe1 C42 H42 123(3)
C43 C42 Fe1 69.3(2)
C43 C42 H42 123(3)
C41 C42 Fe1 70.0(2)
C41 C42 H42 128(3)
C41 C42 C43 108.5(4)
C26 C25 H25 118(3)
C24 C25 C26 120.2(4)
C24 C25 H25 122(3)
Fe1 C43 H43 128(2)
C42 C43 Fe1 70.1(2)
C42 C43 H43 123(2)
C42 C43 C39 107.5(3)
C39 C43 Fe1 69.61(18)
C39 C43 H43 129(2)
Fe1 C40 H40 126(2)
C41 C40 Fe1 70.1(2)
C41 C40 H40 130(2)
C41 C40 C39 108.6(4)
C39 C40 Fe1 69.89(19)
C39 C40 H40 121(2)
C32 C31 C30 120.1(5)
C32 C31 H31 116(5)
C30 C31 H31 124(5)
C14 C15 H15 122(2)
C14 C15 C10 120.5(4)
C10 C15 H15 118(2)
Fe1 C37 H37 126(3)
C38 C37 Fe1 69.0(2)
C38 C37 H37 128(3)
C38 C37 C36 107.3(3)
C36 C37 Fe1 69.7(2)
C36 C37 H37 125(3)
Fe1 C35 H35 122(3)
C34 C35 Fe1 69.56(18)
C34 C35 H35 123(3)
C36 C35 Fe1 70.4(2)
C36 C35 H35 127(3)
C36 C35 C34 109.1(3)
Fe1 C41 H41 128(3)
C42 C41 Fe1 70.1(2)
C42 C41 C40 108.8(4)
C42 C41 H41 128(3)
C40 C41 Fe1 69.7(2)
C40 C41 H41 123(3)
C14 C13 C12 120.5(4)
C14 C13 H13 122(4)
C12 C13 H13 118(4)
C16 C17 H17 119(2)
C18 C17 H17 120(3)
C18 C17 C16 120.7(4)
C3 C5 H5 121(3)
C3 C5 C6 121.0(4)
C6 C5 H5 118(3)
C12 C11 H11 122(3)
C12 C11 C10 120.2(4)
C10 C11 H11 118(3)
N2 C7 N4 114.1(3)
N2 C7 C8 73.7(2)
N2 C7 C6 119.1(3)
N4 C7 C8 40.3(2)
N4 C7 C6 126.8(3)
C6 C7 C8 167.0(3)
C24 C23 H23 117(3)
C24 C23 C22 120.4(4)
C22 C23 H23 122(3)
Fe1 C38 H38 125(3)
C37 C38 Fe1 70.4(2)
C37 C38 H38 124(3)
C37 C38 C34 108.9(3)
C34 C38 Fe1 69.92(19)
C34 C38 H38 127(3)
C25 C24 C23 120.4(4)
C25 C24 H24 125(4)
C23 C24 H24 114(4)
C20 C19 H19 119(3)
C18 C19 C20 119.9(4)
C18 C19 H19 121(3)
P2 C34 Fe1 125.14(16)
C35 C34 Fe1 69.57(19)
C35 C34 P2 128.5(3)
C38 C34 Fe1 69.21(19)
C38 C34 P2 124.9(2)
C38 C34 C35 106.6(3)
C33 C28 P1 118.0(3)
C29 C28 P1 123.5(3)
C29 C28 C33 118.3(4)
N1 C6 C5 122.2(4)
N1 C6 C7 114.7(3)
C5 C6 C7 123.1(4)
C21 C16 P2 123.5(3)
C21 C16 C17 118.6(3)
C17 C16 P2 117.8(3)
C27 C22 P1 123.1(3)
C23 C22 P1 118.5(3)
C23 C22 C27 118.4(3)
C15 C10 P2 123.1(3)
C15 C10 C11 118.6(3)
C11 C10 P2 118.4(3)
Fe1 C36 H36 119(3)
C37 C36 Fe1 69.6(2)
C37 C36 H36 119(3)
C35 C36 Fe1 69.7(2)
C35 C36 C37 108.1(3)
C35 C36 H36 132(3)
P1 C39 Fe1 121.98(15)
C43 C39 Fe1 68.89(18)
C43 C39 P1 122.7(2)
C40 C39 Fe1 69.42(18)
C40 C39 P1 130.4(3)
C40 C39 C43 106.6(3)
C17 C18 H18 118(3)
C19 C18 C17 120.1(4)
C19 C18 H18 122(3)
F3 C9B C8 119.2(8)
F3 C9B F2A 111.8(10)
F3 C9B F1A 102.8(11)
F2A C9B C8 102.0(7)
F1A C9B C8 106.6(7)
F1A C9B F2A 114.9(13)
F1B C9A C8 110.2(8)
F2B C9A C8 115.8(8)
F2B C9A F1B 94.2(10)
F0AA C9A C8 122.8(8)
F0AA C9A F1B 93.8(12)
F0AA C9A F2B 113.0(11)

loop_
_geom_bond_atom_site_label_1
_geom_bond_atom_site_label_2
_geom_bond_distance
Cu1 Fe1 4.0764(7)
Cu1 P2 2.2133(9)
Cu1 P1 2.2677(10)
Cu1 N1 2.110(3)
Cu1 N2 2.026(3)
Fe1 C42 2.051(4)
Fe1 C43 2.041(4)
Fe1 C40 2.044(4)
Fe1 C37 2.052(4)
Fe1 C35 2.043(4)
Fe1 C41 2.050(4)
Fe1 C38 2.034(3)
Fe1 C34 2.043(3)
Fe1 C36 2.053(3)
Fe1 C39 2.051(3)
P2 C34 1.816(3)
P2 C16 1.829(3)
P2 C10 1.823(3)
P1 C28 1.822(3)
P1 C22 1.826(3)
P1 C39 1.792(3)
N1 C1 1.335(5)
N1 C6 1.344(5)
N2 N3 1.349(4)
N2 C7 1.333(4)
N3 C8 1.330(5)
N4 C8 1.338(5)
N4 C7 1.335(5)
C8 C7 2.039(6)
C8 C9B 1.541(10)
C8 C9A 1.476(10)
C20 H20 0.86(5)
C20 C21 1.382(6)
C20 C19 1.370(7)
C33 H33 1.03(5)
C33 C32 1.377(6)
C33 C28 1.386(5)
C32 H32 0.94(6)
C32 C31 1.350(8)
C14 H14 0.9300
C14 C15 1.383(5)
C14 C13 1.361(7)
C29 H29 0.87(5)
C29 C30 1.377(7)
C29 C28 1.367(6)
C2 H2 0.80(5)
C2 C3 1.385(7)
C2 C1 1.374(6)
C21 H21 0.94(5)
C21 C16 1.380(5)
C27 H27 0.98(5)
C27 C26 1.381(6)
C27 C22 1.386(5)
C26 H26 0.82(6)
C26 C25 1.375(8)
C30 H30 0.83(7)
C30 C31 1.354(9)
C12 H12 0.87(5)
C12 C13 1.362(7)
C12 C11 1.379(6)
C3 C4 1.507(6)
C3 C5 1.359(6)
C1 H1 0.95(5)
C4 H4A 0.9600
C4 H4B 0.9600
C4 H4C 0.9600
C42 H42 0.94(5)
C42 C43 1.418(5)
C42 C41 1.401(7)
C25 H25 0.93(6)
C25 C24 1.354(7)
C43 H43 1.03(4)
C43 C39 1.450(5)
C40 H40 0.97(4)
C40 C41 1.408(6)
C40 C39 1.424(5)
C31 H31 0.80(6)
C15 H15 0.97(4)
C15 C10 1.384(5)
C37 H37 0.92(4)
C37 C38 1.415(5)
C37 C36 1.430(6)
C35 H35 0.90(4)
C35 C34 1.427(5)
C35 C36 1.398(5)
C41 H41 0.88(5)
C13 H13 0.86(5)
C17 H17 0.95(4)
C17 C16 1.388(5)
C17 C18 1.377(5)
C5 H5 0.87(4)
C5 C6 1.387(5)
C11 H11 0.93(4)
C11 C10 1.386(5)
C7 C6 1.455(5)
C23 H23 0.91(4)
C23 C24 1.384(6)
C23 C22 1.385(5)
C38 H38 0.85(4)
C38 C34 1.423(5)
C24 H24 0.81(5)
C19 H19 0.98(5)
C19 C18 1.369(6)
C36 H36 0.80(4)
C18 H18 0.93(5)
C9B F3 1.301(10)
C9B F2A 1.377(11)
C9B F1A 1.330(10)
F1B C9A 1.359(12)
F2B C9A 1.303(10)
F0AA C9A 1.260(10)

loop_
_geom_torsion_atom_site_label_1
_geom_torsion_atom_site_label_2
_geom_torsion_atom_site_label_3
_geom_torsion_atom_site_label_4
_geom_torsion
Cu1 P2 C34 Fe1 29.9(2)
Cu1 P2 C34 C35 120.7(3)
Cu1 P2 C34 C38 -57.9(3)
Cu1 P2 C16 C21 152.5(3)
Cu1 P2 C16 C17 -30.5(3)
Cu1 P2 C10 C15 154.5(3)
Cu1 P2 C10 C11 -25.4(3)
Cu1 P1 C28 C33 -67.4(3)
Cu1 P1 C28 C29 106.8(4)
Cu1 P1 C22 C27 161.6(3)
Cu1 P1 C22 C23 -17.0(3)
Cu1 P1 C39 Fe1 44.7(2)
Cu1 P1 C39 C43 -39.4(3)
Cu1 P1 C39 C40 133.9(3)
Cu1 N1 C1 C2 -169.3(3)
Cu1 N1 C6 C5 171.1(3)
Cu1 N1 C6 C7 -6.5(4)
Cu1 N2 N3 C8 164.8(3)
Cu1 N2 C7 N4 -168.9(3)
Cu1 N2 C7 C8 -169.2(2)
Cu1 N2 C7 C6 8.8(4)
Fe1 C42 C43 C39 -59.8(2)
Fe1 C42 C41 C40 59.1(3)
Fe1 C43 C39 P1 115.3(2)
Fe1 C43 C39 C40 -59.5(2)
Fe1 C40 C41 C42 -59.4(3)
Fe1 C40 C39 P1 -115.0(3)
Fe1 C40 C39 C43 59.1(2)
Fe1 C37 C38 C34 -59.5(2)
Fe1 C37 C36 C35 59.2(3)
Fe1 C35 C34 P2 -119.2(3)
Fe1 C35 C34 C38 59.6(2)
Fe1 C35 C36 C37 -59.1(3)
Fe1 C38 C34 P2 119.1(2)
Fe1 C38 C34 C35 -59.8(2)
N2 N3 C8 N4 -0.9(6)
N2 N3 C8 C7 -0.3(3)
N2 N3 C8 C9B 171.1(5)
N2 N3 C8 C9A -163.6(6)
N2 C7 C6 N1 -1.3(5)
N2 C7 C6 C5 -178.9(3)
N3 N2 C7 N4 -0.1(4)
N3 N2 C7 C8 -0.3(3)
N3 N2 C7 C6 177.6(3)
N3 C8 C9B F3 -47.9(10)
N3 C8 C9B F2A 75.7(10)
N3 C8 C9B F1A -163.5(12)
N3 C8 C9A F1B -124.4(10)
N3 C8 C9A F2B -19.0(15)
N3 C8 C9A F0AA 126.9(11)
N4 C8 C9B F3 123.0(9)
N4 C8 C9B F2A -113.4(11)
N4 C8 C9B F1A 7.4(15)
N4 C8 C9A F1B 73.1(11)
N4 C8 C9A F2B 178.5(12)
N4 C8 C9A F0AA -35.6(14)
N4 C7 C6 N1 176.1(3)
N4 C7 C6 C5 -1.5(6)
C8 N4 C7 N2 -0.4(5)
C8 N4 C7 C6 -177.9(4)
C8 C7 C6 N1 170.0(12)
C8 C7 C6 C5 -7.6(15)
C20 C21 C16 P2 175.0(4)
C20 C21 C16 C17 -1.9(7)
C20 C19 C18 C17 -2.1(7)
C33 C32 C31 C30 0.2(11)
C32 C33 C28 P1 174.9(4)
C32 C33 C28 C29 0.4(7)
C14 C15 C10 P2 178.5(3)
C14 C15 C10 C11 -1.6(6)
C29 C30 C31 C32 0.2(12)
C2 C3 C5 C6 0.8(6)
C21 C20 C19 C18 3.1(8)
C27 C26 C25 C24 0.3(9)
C26 C27 C22 P1 -178.5(4)
C26 C27 C22 C23 0.1(7)
C26 C25 C24 C23 0.0(8)
C30 C29 C28 P1 -174.1(5)
C30 C29 C28 C33 0.1(9)
C12 C11 C10 P2 -179.7(3)
C12 C11 C10 C15 0.4(5)
C3 C2 C1 N1 -0.9(7)
C3 C5 C6 N1 0.4(6)
C3 C5 C6 C7 177.9(4)
C1 N1 C6 C5 -1.9(5)
C1 N1 C6 C7 -179.5(3)
C1 C2 C3 C4 -179.9(5)
C1 C2 C3 C5 -0.6(7)
C4 C3 C5 C6 -179.9(4)
C42 C43 C39 Fe1 60.2(2)
C42 C43 C39 P1 175.4(2)
C42 C43 C39 C40 0.7(4)
C43 C42 C41 Fe1 -58.8(3)
C43 C42 C41 C40 0.3(4)
C15 C14 C13 C12 0.0(7)
C37 C38 C34 Fe1 59.9(2)
C37 C38 C34 P2 178.9(2)
C37 C38 C34 C35 0.1(4)
C41 C42 C43 Fe1 59.2(3)
C41 C42 C43 C39 -0.6(4)
C41 C40 C39 Fe1 -59.6(3)
C41 C40 C39 P1 -174.7(3)
C41 C40 C39 C43 -0.5(4)
C13 C14 C15 C10 1.4(6)
C13 C12 C11 C10 0.9(7)
C11 C12 C13 C14 -1.1(8)
C7 N2 N3 C8 0.5(4)
C7 N4 C8 N3 0.8(6)
C7 N4 C8 C9B -170.0(6)
C7 N4 C8 C9A 164.7(6)
C7 C8 C9B F3 96(2)
C7 C8 C9B F2A -140(2)
C7 C8 C9B F1A -20(3)
C7 C8 C9A F1B 96.6(15)
C7 C8 C9A F2B -158.0(13)
C7 C8 C9A F0AA -12(2)
C38 C37 C36 Fe1 -59.0(2)
C38 C37 C36 C35 0.1(4)
C24 C23 C22 P1 178.8(3)
C24 C23 C22 C27 0.2(6)
C19 C20 C21 C16 -1.1(8)
C34 P2 C16 C21 -82.4(4)
C34 P2 C16 C17 94.6(3)
C34 P2 C10 C15 26.9(3)
C34 P2 C10 C11 -153.0(3)
C34 C35 C36 Fe1 59.0(2)
C34 C35 C36 C37 -0.1(4)
C28 P1 C22 C27 37.1(4)
C28 P1 C22 C23 -141.5(3)
C28 P1 C39 Fe1 167.46(18)
C28 P1 C39 C43 83.4(3)
C28 P1 C39 C40 -103.3(3)
C28 C33 C32 C31 -0.5(9)
C28 C29 C30 C31 -0.4(12)
C6 N1 C1 C2 2.1(6)
C16 P2 C34 Fe1 -94.7(2)
C16 P2 C34 C35 -3.9(3)
C16 P2 C34 C38 177.5(3)
C16 P2 C10 C15 -77.6(3)
C16 P2 C10 C11 102.5(3)
C16 C17 C18 C19 -0.9(6)
C22 P1 C28 C33 60.7(4)
C22 P1 C28 C29 -125.0(4)
C22 P1 C39 Fe1 -85.1(2)
C22 P1 C39 C43 -169.1(3)
C22 P1 C39 C40 4.2(3)
C22 C27 C26 C25 -0.3(8)
C22 C23 C24 C25 -0.2(6)
C10 P2 C34 Fe1 158.19(19)
C10 P2 C34 C35 -111.0(3)
C10 P2 C34 C38 70.4(3)
C10 P2 C16 C21 23.5(4)
C10 P2 C16 C17 -159.6(3)
C36 C37 C38 Fe1 59.4(3)
C36 C37 C38 C34 -0.1(4)
C36 C35 C34 Fe1 -59.5(3)
C36 C35 C34 P2 -178.8(3)
C36 C35 C34 C38 0.0(4)
C39 P1 C28 C33 168.8(3)
C39 P1 C28 C29 -17.0(4)
C39 P1 C22 C27 -71.3(4)
C39 P1 C22 C23 110.1(3)
C39 C40 C41 Fe1 59.5(2)
C39 C40 C41 C42 0.1(4)
C18 C17 C16 P2 -174.2(3)
C18 C17 C16 C21 2.9(6)
